data_7225161
loop_
_publ_author_name
'Nauha, Elisa'
'Naumov, Pan\<ce'
'Lusi, Matteo'

_publ_section_title
;
 Fine-tuning of a thermosalient phase transition by solid solutions
;
_journal_issue 25
_journal_name_full CrystEngComm
_journal_page_first 4699
_journal_paper_doi 10.1039/C6CE00762G
_journal_volume 18
_journal_year 2016
_chemical_formula_sum 'C10 H8 Br1.36 Cl0.64 N2 Zn'
_chemical_formula_weight 352.83
_chemical_name_systematic
;
 ?
;
_space_group_crystal_system monoclinic
_space_group_IT_number 15
_space_group_name_Hall '-C 2yc'
_space_group_name_H-M_alt 'C 1 2/c 1'
_symmetry_space_group_name_Hall '-C 2yc'
_symmetry_space_group_name_H-M 'C 1 2/c 1'
_atom_sites_solution_hydrogens geom
_audit_creation_method SHELXL-2013
_audit_update_record
;
2016-03-18 deposited with the CCDC.
2016-05-09 downloaded from the CCDC.
;
_cell_angle_alpha 90
_cell_angle_beta 97.3492(14)
_cell_angle_gamma 90
_cell_formula_units_Z 4
_cell_length_a 10.7082(5)
_cell_length_b 14.7769(7)
_cell_length_c 7.7285(3)
_cell_measurement_temperature 321(2)
_cell_volume 1212.87(9)
_computing_structure_refinement 'SHELXL-2013 (Sheldrick, 2013)'
_diffrn_ambient_temperature 321(2)
_diffrn_measured_fraction_theta_full 1.000
_diffrn_measured_fraction_theta_max 0.998
_diffrn_radiation_type MoK\a
_diffrn_radiation_wavelength 0.71073
_diffrn_reflns_av_R_equivalents 0.0210
_diffrn_reflns_av_unetI/netI 0.0183
_diffrn_reflns_Laue_measured_fraction_full 1.000
_diffrn_reflns_Laue_measured_fraction_max 0.998
_diffrn_reflns_limit_h_max 15
_diffrn_reflns_limit_h_min -15
_diffrn_reflns_limit_k_max 21
_diffrn_reflns_limit_k_min -21
_diffrn_reflns_limit_l_max 11
_diffrn_reflns_limit_l_min -10
_diffrn_reflns_number 8584
_diffrn_reflns_point_group_measured_fraction_full 1.000
_diffrn_reflns_point_group_measured_fraction_max 0.998
_diffrn_reflns_theta_full 25.242
_diffrn_reflns_theta_max 30.578
_diffrn_reflns_theta_min 2.362
_exptl_absorpt_coefficient_mu 6.607
_exptl_absorpt_correction_T_max 0.7461
_exptl_absorpt_correction_T_min 0.5670
_exptl_absorpt_correction_type multi-scan
_exptl_absorpt_process_details sadabs
_exptl_crystal_colour colorless
_exptl_crystal_density_diffrn 1.932
_exptl_crystal_description block
_exptl_crystal_F_000 682
_exptl_crystal_size_max 0.210
_exptl_crystal_size_mid 0.110
_exptl_crystal_size_min 0.080
_refine_diff_density_max 0.425
_refine_diff_density_min -0.247
_refine_diff_density_rms 0.062
_refine_ls_extinction_method none
_refine_ls_goodness_of_fit_ref 1.035
_refine_ls_hydrogen_treatment constr
_refine_ls_matrix_type full
_refine_ls_number_parameters 79
_refine_ls_number_reflns 1863
_refine_ls_number_restraints 0
_refine_ls_restrained_S_all 1.035
_refine_ls_R_factor_all 0.0500
_refine_ls_R_factor_gt 0.0289
_refine_ls_shift/su_max 0.001
_refine_ls_shift/su_mean 0.000
_refine_ls_structure_factor_coef Fsqd
_refine_ls_weighting_details 'w=1/[\s^2^(Fo^2^)+(0.0365P)^2^+0.2994P] where P=(Fo^2^+2Fc^2^)/3'
_refine_ls_weighting_scheme calc
_refine_ls_wR_factor_gt 0.0666
_refine_ls_wR_factor_ref 0.0732
_reflns_Friedel_coverage 0.000
_reflns_number_gt 1327
_reflns_number_total 1863
_reflns_threshold_expression 'I > 2\s(I)'
_cod_data_source_file c6ce00762g3.cif
_cod_data_source_block 1x70_320K
_cod_depositor_comments 'Adding full bibliography for 7225150--7225163.cif.'
_cod_database_code 7225161
_shelx_space_group_comment
;
The symmetry employed for this shelxl refinement is uniquely defined
by the following loop, which should always be used as a source of
symmetry information in preference to the above space-group names.
They are only intended as comments.
;
_shelx_estimated_absorpt_t_min 0.338
_shelx_estimated_absorpt_t_max 0.620
_shelxl_version_number 2013-4

loop_
_space_group_symop_operation_xyz
'x, y, z'
'-x, y, -z+1/2'
'x+1/2, y+1/2, z'
'-x+1/2, y+1/2, -z+1/2'
'-x, -y, -z'
'x, -y, z-1/2'
'-x+1/2, -y+1/2, -z'
'x+1/2, -y+1/2, z-1/2'

loop_
_atom_site_label
_atom_site_type_symbol
_atom_site_fract_x
_atom_site_fract_y
_atom_site_fract_z
_atom_site_U_iso_or_equiv
_atom_site_adp_type
_atom_site_occupancy
_atom_site_site_symmetry_order
_atom_site_calc_flag
_atom_site_refinement_flags_posn
_atom_site_refinement_flags_adp
_atom_site_refinement_flags_occupancy
_atom_site_disorder_assembly
_atom_site_disorder_group
Zn1 Zn 0.0000 0.29855(2) 0.2500 0.04894(15) Uani 1 2 d S T P . .
Br1 Br -0.0103(3) 0.21445(12) -0.0024(3) 0.0663(5) Uani 0.679(3) 1 d . . P A 1
Cl1 Cl -0.0391(13) 0.2212(5) -0.0111(15) 0.063(2) Uani 0.321(3) 1 d . . P A 2
N1 N 0.12000(16) 0.40475(12) 0.2243(2) 0.0483(4) Uani 1 1 d . . . . .
C1 C 0.0669(2) 0.48689(13) 0.2337(3) 0.0484(5) Uani 1 1 d . . . . .
C2 C 0.1348(3) 0.56478(18) 0.2119(3) 0.0722(7) Uani 1 1 d . . . . .
H2 H 0.0981 0.6214 0.2200 0.087 Uiso 1 1 calc R U . . .
C3 C 0.2565(3) 0.5572(3) 0.1784(4) 0.0924(10) Uani 1 1 d . . . . .
H3 H 0.3033 0.6091 0.1639 0.111 Uiso 1 1 calc R U . . .
C4 C 0.3099(3) 0.4741(3) 0.1658(4) 0.0849(9) Uani 1 1 d . . . . .
H4 H 0.3924 0.4686 0.1417 0.102 Uiso 1 1 calc R U . . .
C5 C 0.2387(2) 0.3987(2) 0.1899(3) 0.0672(6) Uani 1 1 d . . . . .
H5 H 0.2744 0.3417 0.1820 0.081 Uiso 1 1 calc R U . . .

loop_
_atom_site_aniso_label
_atom_site_aniso_U_11
_atom_site_aniso_U_22
_atom_site_aniso_U_33
_atom_site_aniso_U_23
_atom_site_aniso_U_13
_atom_site_aniso_U_12
Zn1 0.0620(3) 0.03836(19) 0.0489(2) 0.000 0.01669(17) 0.000
Br1 0.0879(10) 0.0619(5) 0.0523(5) -0.0129(3) 0.0209(6) -0.0045(3)
Cl1 0.098(7) 0.0429(17) 0.0496(18) -0.0054(15) 0.011(3) -0.024(3)
N1 0.0492(10) 0.0512(10) 0.0450(9) 0.0012(7) 0.0083(8) -0.0040(7)
C1 0.0611(12) 0.0439(11) 0.0382(10) 0.0032(8) -0.0011(9) -0.0079(9)
C2 0.092(2) 0.0540(14) 0.0674(16) 0.0101(12) -0.0016(14) -0.0211(13)
C3 0.094(2) 0.101(2) 0.081(2) 0.0113(18) 0.0087(17) -0.053(2)
C4 0.0595(17) 0.122(3) 0.0745(19) 0.0041(19) 0.0115(14) -0.0291(18)
C5 0.0526(14) 0.0884(18) 0.0614(15) 0.0040(13) 0.0113(12) -0.0009(12)

loop_
_atom_type_symbol
_atom_type_description
_atom_type_scat_dispersion_real
_atom_type_scat_dispersion_imag
_atom_type_scat_source
C C 0.0033 0.0016 'International Tables Vol C Tables 4.2.6.8 and 6.1.1.4'
H H 0.0000 0.0000 'International Tables Vol C Tables 4.2.6.8 and 6.1.1.4'
N N 0.0061 0.0033 'International Tables Vol C Tables 4.2.6.8 and 6.1.1.4'
Cl Cl 0.1484 0.1585 'International Tables Vol C Tables 4.2.6.8 and 6.1.1.4'
Zn Zn 0.2839 1.4301 'International Tables Vol C Tables 4.2.6.8 and 6.1.1.4'
Br Br -0.2901 2.4595 'International Tables Vol C Tables 4.2.6.8 and 6.1.1.4'

loop_
_geom_angle_atom_site_label_1
_geom_angle_atom_site_label_2
_geom_angle_atom_site_label_3
_geom_angle
_geom_angle_site_symmetry_1
_geom_angle_site_symmetry_3
N1 Zn1 N1 80.36(10) 2 .
N1 Zn1 Br1 107.04(7) 2 2
N1 Zn1 Br1 122.11(9) . 2
N1 Zn1 Br1 122.11(9) 2 .
N1 Zn1 Br1 107.04(7) . .
Br1 Zn1 Br1 114.69(11) 2 .
N1 Zn1 Cl1 109.8(2) 2 2
N1 Zn1 Cl1 114.6(3) . 2
N1 Zn1 Cl1 114.6(3) 2 .
N1 Zn1 Cl1 109.8(2) . .
Cl1 Zn1 Cl1 120.7(5) 2 .
C5 N1 C1 119.4(2) . .
C5 N1 Zn1 126.26(16) . .
C1 N1 Zn1 114.20(14) . .
N1 C1 C2 120.8(2) . .
N1 C1 C1 115.60(11) . 2
C2 C1 C1 123.61(16) . 2
C3 C2 C1 118.9(3) . .
C3 C2 H2 120.5 . .
C1 C2 H2 120.5 . .
C4 C3 C2 120.4(3) . .
C4 C3 H3 119.8 . .
C2 C3 H3 119.8 . .
C3 C4 C5 118.4(3) . .
C3 C4 H4 120.8 . .
C5 C4 H4 120.8 . .
N1 C5 C4 122.1(3) . .
N1 C5 H5 119.0 . .
C4 C5 H5 119.0 . .

loop_
_geom_bond_atom_site_label_1
_geom_bond_atom_site_label_2
_geom_bond_distance
_geom_bond_site_symmetry_2
Zn1 N1 2.0539(17) 2
Zn1 N1 2.0539(17) .
Zn1 Br1 2.303(2) 2
Zn1 Br1 2.303(2) .
Zn1 Cl1 2.311(11) 2
Zn1 Cl1 2.311(11) .
N1 C5 1.334(3) .
N1 C1 1.346(3) .
C1 C2 1.383(3) .
C1 C1 1.487(4) 2
C2 C3 1.366(4) .
C2 H2 0.9300 .
C3 C4 1.363(5) .
C3 H3 0.9300 .
C4 C5 1.377(4) .
C4 H4 0.9300 .
C5 H5 0.9300 .

loop_
_geom_torsion_atom_site_label_1
_geom_torsion_atom_site_label_2
_geom_torsion_atom_site_label_3
_geom_torsion_atom_site_label_4
_geom_torsion
_geom_torsion_site_symmetry_1
_geom_torsion_site_symmetry_4
C5 N1 C1 C2 -1.4(3) . .
Zn1 N1 C1 C2 -177.50(17) . .
C5 N1 C1 C1 177.9(2) . 2
Zn1 N1 C1 C1 1.8(3) . 2
N1 C1 C2 C3 0.8(4) . .
C1 C1 C2 C3 -178.4(3) 2 .
C1 C2 C3 C4 0.3(4) . .
C2 C3 C4 C5 -0.8(5) . .
C1 N1 C5 C4 0.9(4) . .
Zn1 N1 C5 C4 176.5(2) . .
C3 C4 C5 N1 0.2(4) . .
